data_7151693
loop_
_publ_author_name
'Jeffs, Laura'
'Arquier, Damien'
'Kariuki, Benson'
'Bethell, Donald'
'Page, Philip C Bulman'
'Hutchings, Graham J.'

_publ_section_title
;
 On the enantioselectivity of aziridination of styrene catalysed by
 copper triflate and copper-exchanged zeolite Y: consequences of the
 phase behaviour of enantiomeric mixtures of
 N-arene-sulfonyl-2-phenylaziridines.
;
_journal_issue 4
_journal_name_full 'Organic &amp; biomolecular chemistry'
_journal_page_first 1079
_journal_page_last 1084
_journal_paper_doi 10.1039/C0OB00724B
_journal_volume 9
_journal_year 2011
_chemical_formula_moiety 'C14 H12 N2 O4 S'
_chemical_formula_sum 'C14 H12 N2 O4 S'
_chemical_formula_weight 304.32
_chemical_name_systematic
;
?
;
_space_group_IT_number 14
_symmetry_cell_setting monoclinic
_symmetry_space_group_name_Hall '-P 2yab'
_symmetry_space_group_name_H-M 'P 1 21/a 1'
_atom_sites_solution_hydrogens geom
_atom_sites_solution_primary direct
_atom_sites_solution_secondary difmap
_audit_creation_method SHELXL-97
_cell_angle_alpha 90.00
_cell_angle_beta 114.997(2)
_cell_angle_gamma 90.00
_cell_formula_units_Z 4
_cell_length_a 13.4830(5)
_cell_length_b 7.5430(3)
_cell_length_c 14.7650(5)
_cell_measurement_reflns_used 2422
_cell_measurement_temperature 150(2)
_cell_measurement_theta_max 27.47
_cell_measurement_theta_min 3.02
_cell_volume 1360.98(9)
_computing_cell_refinement DENZO/SCALEPACK
_computing_data_collection 'cOLLECT,Nonius BV, 1997-2001'
_computing_data_reduction DENZO/SCALEPACK
_computing_structure_refinement SHELXL-97
_computing_structure_solution SHELXs-97
_diffrn_ambient_temperature 150(2)
_diffrn_measured_fraction_theta_full 0.995
_diffrn_measured_fraction_theta_max 0.995
_diffrn_measurement_device_type 'Nonius KappaCCD'
_diffrn_measurement_method 'CCD scans'
_diffrn_radiation_source 'fine-focus sealed tube'
_diffrn_radiation_type MoK\a
_diffrn_radiation_wavelength 0.71073
_diffrn_reflns_av_R_equivalents 0.0360
_diffrn_reflns_av_sigmaI/netI 0.0623
_diffrn_reflns_limit_h_max 17
_diffrn_reflns_limit_h_min -17
_diffrn_reflns_limit_k_max 8
_diffrn_reflns_limit_k_min -9
_diffrn_reflns_limit_l_max 18
_diffrn_reflns_limit_l_min -19
_diffrn_reflns_number 5092
_diffrn_reflns_theta_full 27.47
_diffrn_reflns_theta_max 27.47
_diffrn_reflns_theta_min 3.02
_exptl_absorpt_coefficient_mu 0.256
_exptl_absorpt_correction_T_max 0.9873
_exptl_absorpt_correction_T_min 0.9159
_exptl_absorpt_correction_type empirical
_exptl_absorpt_process_details Denzo/Scalepack
_exptl_crystal_colour colourless
_exptl_crystal_density_diffrn 1.485
_exptl_crystal_density_method 'not measured'
_exptl_crystal_description plate
_exptl_crystal_F_000 632
_exptl_crystal_size_max 0.35
_exptl_crystal_size_mid 0.30
_exptl_crystal_size_min 0.05
_refine_diff_density_max 0.287
_refine_diff_density_min -0.372
_refine_diff_density_rms 0.062
_refine_ls_extinction_method none
_refine_ls_goodness_of_fit_ref 1.052
_refine_ls_hydrogen_treatment constr
_refine_ls_matrix_type full
_refine_ls_number_parameters 190
_refine_ls_number_reflns 3105
_refine_ls_number_restraints 0
_refine_ls_restrained_S_all 1.052
_refine_ls_R_factor_all 0.0650
_refine_ls_R_factor_gt 0.0450
_refine_ls_shift/su_max 0.000
_refine_ls_shift/su_mean 0.000
_refine_ls_structure_factor_coef Fsqd
_refine_ls_weighting_details 'calc w=1/[\s^2^(Fo^2^)+(0.0418P)^2^+0.4496P] where P=(Fo^2^+2Fc^2^)/3'
_refine_ls_weighting_scheme calc
_refine_ls_wR_factor_gt 0.0997
_refine_ls_wR_factor_ref 0.1090
_reflns_number_gt 2422
_reflns_number_total 3105
_reflns_threshold_expression >2sigma(I)
_cod_data_source_file C0OB00724B.TXT
_cod_data_source_block gjh0804
_cod_depositor_comments
;
The following automatic conversions were performed:
'_symmetry_cell_setting' value 'Monoclinic' changed to 'monoclinic'
according to '/home/saulius/struct/CIF-dictionaries/cif_core.dic'
dictionary named 'cif_core.dic' version 2.4.1 from 2010-06-29.

Automatic conversion script
Id: cif_fix_enum 1555 2011-01-17 13:19:09Z saulius 
;
_cod_original_sg_symbol_H-M P21/a
_cod_database_code 7151693

loop_
_symmetry_equiv_pos_as_xyz
'x, y, z'
'-x+1/2, y+1/2, -z'
'-x, -y, -z'
'x-1/2, -y-1/2, z'

loop_
_atom_site_label
_atom_site_type_symbol
_atom_site_fract_x
_atom_site_fract_y
_atom_site_fract_z
_atom_site_U_iso_or_equiv
_atom_site_adp_type
_atom_site_occupancy
_atom_site_symmetry_multiplicity
_atom_site_calc_flag
_atom_site_refinement_flags
_atom_site_disorder_assembly
_atom_site_disorder_group
C1 C 0.51424(14) -0.3870(2) 0.31710(13) 0.0188(4) Uani 1 1 d . . .
C2 C 0.49823(16) -0.3292(3) 0.22230(13) 0.0237(4) Uani 1 1 d . . .
H2 H 0.5027 -0.2066 0.2097 0.028 Uiso 1 1 calc R . .
C3 C 0.47573(16) -0.4522(3) 0.14688(14) 0.0237(4) Uani 1 1 d . . .
H3 H 0.4633 -0.4159 0.0813 0.028 Uiso 1 1 calc R . .
C4 C 0.47179(15) -0.6297(2) 0.16917(13) 0.0199(4) Uani 1 1 d . . .
C5 C 0.49079(14) -0.6895(2) 0.26358(13) 0.0202(4) Uani 1 1 d . . .
H5 H 0.4900 -0.8126 0.2768 0.024 Uiso 1 1 calc R . .
C6 C 0.51096(14) -0.5654(2) 0.33839(13) 0.0195(4) Uani 1 1 d . . .
H6 H 0.5224 -0.6020 0.4036 0.023 Uiso 1 1 calc R . .
C7 C 0.69595(15) -0.1696(3) 0.58583(13) 0.0215(4) Uani 1 1 d . . .
H7 H 0.6666 -0.0462 0.5700 0.026 Uiso 1 1 calc R . .
C8 C 0.74533(16) -0.2409(3) 0.52054(14) 0.0227(4) Uani 1 1 d . . .
H8A H 0.8083 -0.3227 0.5510 0.027 Uiso 1 1 calc R . .
H8B H 0.7485 -0.1616 0.4684 0.027 Uiso 1 1 calc R . .
C9 C 0.73162(15) -0.2246(3) 0.69133(13) 0.0214(4) Uani 1 1 d . . .
C10 C 0.75697(16) -0.4002(3) 0.72155(14) 0.0266(5) Uani 1 1 d . . .
H10 H 0.7493 -0.4892 0.6735 0.032 Uiso 1 1 calc R . .
C11 C 0.79346(16) -0.4458(3) 0.82169(15) 0.0335(5) Uani 1 1 d . . .
H11 H 0.8112 -0.5655 0.8421 0.040 Uiso 1 1 calc R . .
C12 C 0.80396(17) -0.3161(3) 0.89168(15) 0.0360(6) Uani 1 1 d . . .
H12 H 0.8285 -0.3475 0.9601 0.043 Uiso 1 1 calc R . .
C13 C 0.77889(17) -0.1414(3) 0.86267(15) 0.0340(5) Uani 1 1 d . . .
H13 H 0.7865 -0.0529 0.9109 0.041 Uiso 1 1 calc R . .
C14 C 0.74254(15) -0.0960(3) 0.76242(14) 0.0275(5) Uani 1 1 d . . .
H14 H 0.7250 0.0240 0.7423 0.033 Uiso 1 1 calc R . .
N1 N 0.44339(13) -0.7617(2) 0.08826(12) 0.0245(4) Uani 1 1 d . . .
N2 N 0.63598(12) -0.3066(2) 0.50716(11) 0.0205(4) Uani 1 1 d . . .
O1 O 0.41872(13) -0.7072(2) 0.00322(10) 0.0376(4) Uani 1 1 d . . .
O2 O 0.44442(12) -0.91837(19) 0.10940(10) 0.0324(4) Uani 1 1 d . . .
O3 O 0.55075(11) -0.05888(18) 0.37723(9) 0.0271(3) Uani 1 1 d . . .
O4 O 0.43712(11) -0.24130(18) 0.43443(9) 0.0256(3) Uani 1 1 d . . .
S1 S 0.52868(4) -0.22816(6) 0.40968(3) 0.01951(14) Uani 1 1 d . . .

loop_
_atom_site_aniso_label
_atom_site_aniso_U_11
_atom_site_aniso_U_22
_atom_site_aniso_U_33
_atom_site_aniso_U_23
_atom_site_aniso_U_13
_atom_site_aniso_U_12
C1 0.0167(9) 0.0188(9) 0.0203(9) 0.0017(8) 0.0072(7) 0.0010(7)
C2 0.0288(10) 0.0187(9) 0.0228(10) 0.0050(8) 0.0102(8) -0.0017(8)
C3 0.0284(10) 0.0236(10) 0.0181(9) 0.0053(8) 0.0090(8) 0.0007(8)
C4 0.0186(9) 0.0215(10) 0.0190(9) -0.0019(8) 0.0072(7) 0.0016(8)
C5 0.0174(9) 0.0182(9) 0.0236(9) 0.0036(8) 0.0073(7) 0.0004(7)
C6 0.0196(9) 0.0213(10) 0.0175(9) 0.0041(8) 0.0077(7) 0.0008(8)
C7 0.0217(9) 0.0186(9) 0.0228(10) -0.0006(8) 0.0080(8) -0.0022(8)
C8 0.0201(9) 0.0234(10) 0.0255(10) 0.0008(8) 0.0106(8) 0.0014(8)
C9 0.0165(9) 0.0261(10) 0.0205(9) -0.0001(8) 0.0067(7) -0.0002(8)
C10 0.0255(10) 0.0301(11) 0.0232(10) 0.0022(9) 0.0093(8) 0.0043(9)
C11 0.0252(11) 0.0416(13) 0.0310(11) 0.0123(10) 0.0091(9) 0.0054(10)
C12 0.0251(11) 0.0592(16) 0.0198(10) 0.0042(11) 0.0056(8) -0.0032(11)
C13 0.0255(11) 0.0512(15) 0.0226(10) -0.0097(10) 0.0073(9) -0.0111(10)
C14 0.0218(10) 0.0311(11) 0.0287(10) -0.0045(9) 0.0098(8) -0.0033(9)
N1 0.0240(8) 0.0265(10) 0.0210(8) -0.0022(7) 0.0075(7) 0.0002(7)
N2 0.0208(8) 0.0191(8) 0.0192(8) 0.0005(7) 0.0062(6) -0.0013(7)
O1 0.0535(10) 0.0357(9) 0.0194(7) -0.0002(7) 0.0114(7) -0.0004(8)
O2 0.0422(9) 0.0210(8) 0.0335(8) -0.0029(6) 0.0156(7) -0.0013(7)
O3 0.0352(8) 0.0168(7) 0.0243(7) 0.0039(6) 0.0079(6) -0.0001(6)
O4 0.0239(7) 0.0288(8) 0.0244(7) 0.0006(6) 0.0106(6) 0.0039(6)
S1 0.0215(2) 0.0169(2) 0.0183(2) 0.00206(19) 0.00665(19) 0.00108(19)

loop_
_atom_type_symbol
_atom_type_description
_atom_type_scat_dispersion_real
_atom_type_scat_dispersion_imag
_atom_type_scat_source
C C 0.0033 0.0016 'International Tables Vol C Tables 4.2.6.8 and 6.1.1.4'
H H 0.0000 0.0000 'International Tables Vol C Tables 4.2.6.8 and 6.1.1.4'
N N 0.0061 0.0033 'International Tables Vol C Tables 4.2.6.8 and 6.1.1.4'
O O 0.0106 0.0060 'International Tables Vol C Tables 4.2.6.8 and 6.1.1.4'
S S 0.1246 0.1234 'International Tables Vol C Tables 4.2.6.8 and 6.1.1.4'

loop_
_geom_angle_atom_site_label_1
_geom_angle_atom_site_label_2
_geom_angle_atom_site_label_3
_geom_angle
_geom_angle_site_symmetry_1
_geom_angle_site_symmetry_3
_geom_angle_publ_flag
C6 C1 C2 121.70(18) . . ?
C6 C1 S1 119.11(14) . . ?
C2 C1 S1 119.01(14) . . ?
C3 C2 C1 119.19(18) . . ?
C3 C2 H2 120.4 . . ?
C1 C2 H2 120.4 . . ?
C2 C3 C4 118.38(17) . . ?
C2 C3 H3 120.8 . . ?
C4 C3 H3 120.8 . . ?
C5 C4 C3 123.06(17) . . ?
C5 C4 N1 118.06(16) . . ?
C3 C4 N1 118.86(16) . . ?
C4 C5 C6 118.33(17) . . ?
C4 C5 H5 120.8 . . ?
C6 C5 H5 120.8 . . ?
C5 C6 C1 119.30(17) . . ?
C5 C6 H6 120.3 . . ?
C1 C6 H6 120.3 . . ?
C9 C7 C8 123.06(17) . . ?
C9 C7 N2 116.59(16) . . ?
C8 C7 N2 59.57(12) . . ?
C9 C7 H7 115.3 . . ?
C8 C7 H7 115.3 . . ?
N2 C7 H7 115.3 . . ?
C7 C8 N2 61.03(12) . . ?
C7 C8 H8A 117.7 . . ?
N2 C8 H8A 117.7 . . ?
C7 C8 H8B 117.7 . . ?
N2 C8 H8B 117.7 . . ?
H8A C8 H8B 114.8 . . ?
C14 C9 C10 119.22(18) . . ?
C14 C9 C7 118.79(18) . . ?
C10 C9 C7 121.97(17) . . ?
C11 C10 C9 120.3(2) . . ?
C11 C10 H10 119.8 . . ?
C9 C10 H10 119.8 . . ?
C12 C11 C10 119.8(2) . . ?
C12 C11 H11 120.1 . . ?
C10 C11 H11 120.1 . . ?
C13 C12 C11 120.46(19) . . ?
C13 C12 H12 119.8 . . ?
C11 C12 H12 119.8 . . ?
C12 C13 C14 119.6(2) . . ?
C12 C13 H13 120.2 . . ?
C14 C13 H13 120.2 . . ?
C9 C14 C13 120.5(2) . . ?
C9 C14 H14 119.7 . . ?
C13 C14 H14 119.7 . . ?
O2 N1 O1 123.74(17) . . ?
O2 N1 C4 118.36(15) . . ?
O1 N1 C4 117.90(16) . . ?
C8 N2 C7 59.40(12) . . ?
C8 N2 S1 116.63(12) . . ?
C7 N2 S1 114.23(12) . . ?
O4 S1 O3 117.95(8) . . ?
O4 S1 N2 106.48(8) . . ?
O3 S1 N2 112.22(8) . . ?
O4 S1 C1 109.02(8) . . ?
O3 S1 C1 108.37(8) . . ?
N2 S1 C1 101.53(8) . . ?

loop_
_geom_bond_atom_site_label_1
_geom_bond_atom_site_label_2
_geom_bond_distance
_geom_bond_site_symmetry_2
_geom_bond_publ_flag
C1 C6 1.387(3) . ?
C1 C2 1.393(3) . ?
C1 S1 1.7656(19) . ?
C2 C3 1.381(3) . ?
C2 H2 0.9500 . ?
C3 C4 1.385(3) . ?
C3 H3 0.9500 . ?
C4 C5 1.382(3) . ?
C4 N1 1.476(2) . ?
C5 C6 1.384(3) . ?
C5 H5 0.9500 . ?
C6 H6 0.9500 . ?
C7 C9 1.482(3) . ?
C7 C8 1.485(3) . ?
C7 N2 1.509(2) . ?
C7 H7 1.0000 . ?
C8 N2 1.487(2) . ?
C8 H8A 0.9900 . ?
C8 H8B 0.9900 . ?
C9 C14 1.391(3) . ?
C9 C10 1.393(3) . ?
C10 C11 1.390(3) . ?
C10 H10 0.9500 . ?
C11 C12 1.386(3) . ?
C11 H11 0.9500 . ?
C12 C13 1.383(3) . ?
C12 H12 0.9500 . ?
C13 C14 1.391(3) . ?
C13 H13 0.9500 . ?
C14 H14 0.9500 . ?
N1 O2 1.221(2) . ?
N1 O1 1.226(2) . ?
N2 S1 1.6598(15) . ?
O3 S1 1.4384(14) . ?
O4 S1 1.4314(14) . ?

loop_
_cod_related_entry_id
_cod_related_entry_database
_cod_related_entry_code
1 ChemSpider 9034957
